data_6000438
loop_
_publ_author_name
'Harbrecht, B.'
'Wagner, V.'
'Pietzonka, C.'

_publ_section_title
;
 AuTa5S: a cubic rod packing of condensed (Au,Ta)(13) icosahedra
 interwoven with a three-dimensional framework of corner-connected STa6
 octahedra
;
_journal_name_full 'Journal of Solid State Chemistry'
_journal_page_first 45
_journal_page_last 51
_journal_paper_doi 10.1006/jssc.1998.7799
_journal_volume 139
_journal_year 1998
_chemical_formula_sum 'Au S Ta5'
_space_group_name_H-M_alt 'F -4 3 m'
_cell_angle_alpha 90.000
_cell_angle_beta 90.000
_cell_angle_gamma 90.000
_cell_length_a 12.5082
_cell_length_b 12.5082
_cell_length_c 12.5082
_cell_volume 1956.97
_cod_database_code 6000438

loop_
_atom_site_label
_atom_site_fract_x
_atom_site_fract_y
_atom_site_fract_z
? ? ? ?
